data_1577166
loop_
_publ_author_name
'Leypold, Mario'
'Poli, Lorenzo'
'Earl, Max'
'Putra, Okky D.'
'Kwapien, Karolina'
'Lewis, Richard J.'
'Murphy, John J.'
'Passamonti, Marta'
'von Sydow, Lena M.'
'Spelling, Victor'
'Asproudis, Ioannis'
'Sardana, Malvika'
'Gatti, Claudia'
'Seki, Hikaru'
'Lemaitre, Thomas'
'Juskaite, Radvile'
'Gopalakrishnan, Ranganath'
'Francis, Stuart J.'
'Gardelli, Cristina'
'Norrby, Per-Ola'
'Czechtizky, Werngard'

_publ_section_title
;
 Regioselective synthesis of aza-saccharins via anionic [1,4] Fries-type
 rearrangement of aryl sulfonimidoyl fluorides
;
_journal_name_full 'Chemical Science'
_journal_paper_doi 10.1039/D6SC00432F
_journal_year 2026
_chemical_formula_moiety 'C19 H12 Cl N5 O2 S, C H4 O'
_chemical_formula_sum 'C20 H16 Cl N5 O3 S'
_chemical_formula_weight 441.89
_space_group_crystal_system monoclinic
_space_group_IT_number 14
_space_group_name_Hall '-P 2ybc'
_space_group_name_H-M_alt 'P 1 21/c 1'
_atom_sites_solution_hydrogens mixed
_atom_sites_solution_primary dual
_audit_creation_date 2022-11-25
_audit_creation_method
;
Olex2 1.5
(compiled 2022.04.07 svn.rca3783a0 for OlexSys, GUI svn.r6498)
;
_audit_update_record
;
2025-12-18 deposited with the CCDC.	2026-04-17 downloaded from the CCDC.
;
_cell_angle_alpha 90
_cell_angle_beta 109.9080(10)
_cell_angle_gamma 90
_cell_formula_units_Z 4
_cell_length_a 12.20830(10)
_cell_length_b 11.84060(10)
_cell_length_c 14.43660(10)
_cell_measurement_reflns_used 15190
_cell_measurement_temperature 100.01(10)
_cell_measurement_theta_max 78.3780
_cell_measurement_theta_min 3.8250
_cell_volume 1962.15(3)
_computing_cell_refinement 'CrysAlisPro 1.171.42.46a (Rigaku OD, 2022)'
_computing_data_collection 'CrysAlisPro 1.171.42.46a (Rigaku OD, 2022)'
_computing_data_reduction 'CrysAlisPro 1.171.42.46a (Rigaku OD, 2022)'
_computing_molecular_graphics 'Olex2 1.5 (Dolomanov et al., 2009)'
_computing_publication_material 'Olex2 1.5 (Dolomanov et al., 2009)'
_computing_structure_refinement 'SHELXL 2018/3 (Sheldrick, 2015)'
_computing_structure_solution 'SHELXT 2018/2 (Sheldrick, 2018)'
_diffrn_ambient_environment N~2~
_diffrn_ambient_temperature 100.01(10)
_diffrn_detector 'Hybrid Pixel Array Detector'
_diffrn_detector_area_resol_mean 10.0000
_diffrn_detector_type 'HyPix-Arc 100'
_diffrn_measured_fraction_theta_full 1.000
_diffrn_measured_fraction_theta_max 0.947
_diffrn_measurement_details
;
List of Runs (angles in degrees, time in seconds):

  # Type    Start    End  Width  t~exp~   \w     \q     \k     \f   Frames
#--------------------------------------------------------------------------
  1  \w     82.00 177.00   0.50    0.07    --  108.39  77.00 -27.00  190
  2  \w     80.00 165.00   0.50    0.07    --   96.59  77.00-120.00  170
  3  \w     31.00 122.00   0.50    0.05    --   50.70  57.00 -90.00  182
  4  \w     24.00 119.00   0.50    0.05    --   50.70  77.00 -27.00  190
  5  \w     31.00 126.00   0.50    0.05    --   50.70  57.00  60.00  190
  6  \w     92.00 178.00   0.50    0.07    --  108.39  45.00  90.00  172
  7  \w     31.00 126.00   0.50    0.05    --   50.70  57.00 150.00  190
  8  \w     95.00 171.00   0.50    0.07    --   96.59 125.00 -90.00  152
  9  \w     95.00 171.00   0.50    0.07    --   96.59 125.00-180.00  152
 10  \w     40.00 105.00   0.50    0.07    --  108.39 -95.00  30.00  130
 11  \w     17.00 118.00   0.50    0.07    --   96.59 -30.00-180.00  202
 12  \w     40.00 135.00   0.50    0.07    --  108.39 -77.00-153.00  190
 13  \w     28.00 123.00   0.50    0.07    --   96.59 -77.00-153.00  190
 14  \w    -18.00  77.00   0.50    0.05    --   50.70 -77.00-153.00  190
 15  \w   -107.00 -11.00   0.50    0.07    --  -79.95  77.00 -27.00  192
 16  \w    -78.00  17.00   0.50    0.05    --  -51.20  77.00 -27.00  190
 17  \w   -120.00 -24.00   0.50    0.05    --  -51.20 -77.00-153.00  192
 18  \w   -148.00 -53.00   0.50    0.07    --  -79.95 -77.00-153.00  190
 19  \w   -149.00 -86.00   0.50    0.07    --  -79.95 -95.00-180.00  126
 20  \w   -148.00 -80.00   0.50    0.07    --  -79.95 -77.00 -90.00  136
 21  \w   -125.00 -76.00   0.50    0.05    --  -51.20-125.00   0.00   98
;
_diffrn_measurement_device 'four-circle diffractometer'
_diffrn_measurement_device_type 'XtaLAB Synergy, Dualflex, HyPix-Arc 100'
_diffrn_measurement_method '\w scans'
_diffrn_orient_matrix_type 'CrysAlisPro convention (1999,Acta A55,543-557)'
_diffrn_orient_matrix_UB_11 0.1320100000
_diffrn_orient_matrix_UB_12 -0.0010929000
_diffrn_orient_matrix_UB_13 0.0188598000
_diffrn_orient_matrix_UB_21 0.0121713000
_diffrn_orient_matrix_UB_22 -0.1092640000
_diffrn_orient_matrix_UB_23 0.0605550000
_diffrn_orient_matrix_UB_31 -0.0207978000
_diffrn_orient_matrix_UB_32 -0.0705847000
_diffrn_orient_matrix_UB_33 -0.0941560000
_diffrn_radiation_monochromator mirror
_diffrn_radiation_probe x-ray
_diffrn_radiation_type 'Cu K\a'
_diffrn_radiation_wavelength 1.54184
_diffrn_reflns_av_R_equivalents 0.0392
_diffrn_reflns_av_unetI/netI 0.0244
_diffrn_reflns_Laue_measured_fraction_full 1.000
_diffrn_reflns_Laue_measured_fraction_max 0.947
_diffrn_reflns_limit_h_max 15
_diffrn_reflns_limit_h_min -15
_diffrn_reflns_limit_k_max 14
_diffrn_reflns_limit_k_min -14
_diffrn_reflns_limit_l_max 16
_diffrn_reflns_limit_l_min -18
_diffrn_reflns_number 26389
_diffrn_reflns_point_group_measured_fraction_full 1.000
_diffrn_reflns_point_group_measured_fraction_max 0.947
_diffrn_reflns_theta_full 67.684
_diffrn_reflns_theta_max 79.237
_diffrn_reflns_theta_min 3.851
_diffrn_source 'micro-focus sealed X-ray tube'
_diffrn_source_type 'PhotonJet (Cu) X-ray Source'
_exptl_absorpt_coefficient_mu 3.016
_exptl_absorpt_correction_T_max 0.579
_exptl_absorpt_correction_T_min 0.162
_exptl_absorpt_correction_type gaussian
_exptl_absorpt_process_details
;
CrysAlisPro 1.171.42.46a (Rigaku Oxford Diffraction, 2022)
Numerical absorption correction based on gaussian integration over
a multifaceted crystal model
Empirical absorption correction using spherical harmonics,
implemented in SCALE3 ABSPACK scaling algorithm.
;
_exptl_crystal_colour 'clear colourless'
_exptl_crystal_colour_lustre clear
_exptl_crystal_colour_primary colourless
_exptl_crystal_density_diffrn 1.496
_exptl_crystal_description block
_exptl_crystal_F_000 912
_exptl_crystal_recrystallization_method 'The material was recrystallised from methanol by slow evaporation'
_exptl_crystal_size_max 0.208
_exptl_crystal_size_mid 0.186
_exptl_crystal_size_min 0.093
_refine_diff_density_max 0.390
_refine_diff_density_min -0.389
_refine_diff_density_rms 0.064
_refine_ls_extinction_method none
_refine_ls_goodness_of_fit_ref 1.040
_refine_ls_hydrogen_treatment mixed
_refine_ls_matrix_type full
_refine_ls_number_parameters 281
_refine_ls_number_reflns 4026
_refine_ls_number_restraints 0
_refine_ls_restrained_S_all 1.040
_refine_ls_R_factor_all 0.0402
_refine_ls_R_factor_gt 0.0349
_refine_ls_shift/su_max 0.001
_refine_ls_shift/su_mean 0.000
_refine_ls_structure_factor_coef Fsqd
_refine_ls_weighting_details 'w=1/[\s^2^(Fo^2^)+(0.0464P)^2^+1.4115P] where P=(Fo^2^+2Fc^2^)/3'
_refine_ls_weighting_scheme calc
_refine_ls_wR_factor_gt 0.0910
_refine_ls_wR_factor_ref 0.0955
_reflns_Friedel_coverage 0.000
_reflns_number_gt 3804
_reflns_number_total 4026
_reflns_threshold_expression 'I > 2\s(I)'
_cod_data_source_file d6sc00432f2.cif
_cod_data_source_block az14353142_meoh
_cod_database_code 1577166
_shelx_shelxl_version_number 2018/3
_chemical_oxdiff_formula 'C H N O S Cl'
_chemical_oxdiff_usercomment Mario
_shelx_space_group_comment
;
The symmetry employed for this shelxl refinement is uniquely defined
by the following loop, which should always be used as a source of
symmetry information in preference to the above space-group names.
They are only intended as comments.
;
_shelx_estimated_absorpt_t_max 0.767
_shelx_estimated_absorpt_t_min 0.573
_olex2_refinement_description
;
1. Fixed Uiso
 At 1.2 times of:
  All C(H) groups
 At 1.5 times of:
  All C(H,H,H) groups
2.a Aromatic/amide H refined with riding coordinates:
 C1(H1), C2(H2A), C3(H3), C4(H4), C5(H5), C8(H8), C15(H15), C17(H17)
2.b Idealised Me refined as rotating group:
 C10(H10A,H10B,H10C), C20(H20A,H20B,H20C)
;
_olex2_exptl_crystal_mounting_method 'The crystal was mounted on a MITIGEN holder in perfluoroether oil'
_olex2_submission_original_sample_id PSX_265
_olex2_submission_special_instructions 'No special instructions were received'
_oxdiff_exptl_absorpt_empirical_details
;
Empirical correction (ABSPACK) includes:
- Absorption correction using spherical harmonics
- Frame scaling
;
_oxdiff_exptl_absorpt_empirical_full_max 1.459
_oxdiff_exptl_absorpt_empirical_full_min 0.707

loop_
_space_group_symop_operation_xyz
'x, y, z'
'-x, y+1/2, -z+1/2'
'-x, -y, -z'
'x, -y-1/2, z-1/2'

loop_
_atom_site_label
_atom_site_type_symbol
_atom_site_fract_x
_atom_site_fract_y
_atom_site_fract_z
_atom_site_U_iso_or_equiv
_atom_site_adp_type
_atom_site_occupancy
_atom_site_site_symmetry_order
_atom_site_calc_flag
_atom_site_refinement_flags_posn
_atom_site_refinement_flags_adp
_atom_site_refinement_flags_occupancy
_atom_site_disorder_assembly
_atom_site_disorder_group
Cl1 Cl -0.02589(4) 0.50684(4) 0.85219(3) 0.02754(12) Uani 1 1 d . . . . .
S1 S 0.27783(3) 0.18557(3) 0.88067(3) 0.02145(12) Uani 1 1 d . . . . .
O1 O 0.24339(11) 0.06809(10) 0.86707(9) 0.0257(3) Uani 1 1 d . . . . .
O2 O 0.15941(11) 0.38001(10) 1.01632(8) 0.0262(3) Uani 1 1 d . . . . .
N1 N 0.40965(12) 0.39188(12) 0.87114(10) 0.0226(3) Uani 1 1 d . . . . .
N2 N 0.57921(13) 0.28087(13) 0.91459(10) 0.0236(3) Uani 1 1 d . . . . .
H2 H 0.611(2) 0.213(2) 0.9298(18) 0.045(7) Uiso 1 1 d . . . . .
N3 N 0.40530(13) 0.19123(12) 0.87878(11) 0.0254(3) Uani 1 1 d . . . . .
N4 N 0.26667(12) 0.24192(12) 0.97611(10) 0.0238(3) Uani 1 1 d . . . . .
N5 N -0.01201(13) 0.35672(13) 0.44930(11) 0.0294(3) Uani 1 1 d . . . . .
C1 C 0.29298(16) 0.59641(15) 0.83050(13) 0.0280(4) Uani 1 1 d . . . . .
H1 H 0.251659 0.527847 0.828011 0.034 Uiso 1 1 calc R U . . .
C2 C 0.23219(17) 0.69753(16) 0.80848(14) 0.0312(4) Uani 1 1 d . . . . .
H2A H 0.149714 0.697728 0.790170 0.037 Uiso 1 1 calc R U . . .
C3 C 0.29175(17) 0.79842(15) 0.81317(13) 0.0303(4) Uani 1 1 d . . . . .
H3 H 0.250349 0.867784 0.798096 0.036 Uiso 1 1 calc R U . . .
C4 C 0.41185(18) 0.79717(16) 0.83998(14) 0.0326(4) Uani 1 1 d . . . . .
H4 H 0.452891 0.866257 0.844384 0.039 Uiso 1 1 calc R U . . .
C5 C 0.47318(16) 0.69603(15) 0.86054(13) 0.0294(4) Uani 1 1 d . . . . .
H5 H 0.555509 0.696193 0.877527 0.035 Uiso 1 1 calc R U . . .
C6 C 0.41392(15) 0.59404(14) 0.85625(11) 0.0233(3) Uani 1 1 d . . . . .
C7 C 0.47640(15) 0.48400(14) 0.87650(12) 0.0226(3) Uani 1 1 d . . . . .
C8 C 0.59715(15) 0.47576(15) 0.89841(12) 0.0251(3) Uani 1 1 d . . . . .
H8 H 0.642465 0.541086 0.898774 0.030 Uiso 1 1 calc R U . . .
C9 C 0.64884(15) 0.37081(15) 0.91945(12) 0.0244(3) Uani 1 1 d . . . . .
C10 C 0.77619(15) 0.34875(16) 0.94722(13) 0.0283(4) Uani 1 1 d . . . . .
H10A H 0.802621 0.303171 1.007454 0.042 Uiso 1 1 calc R U . . .
H10B H 0.818388 0.420689 0.958694 0.042 Uiso 1 1 calc R U . . .
H10C H 0.791277 0.307876 0.893770 0.042 Uiso 1 1 calc R U . . .
C11 C 0.46158(15) 0.29109(14) 0.88814(12) 0.0231(3) Uani 1 1 d . . . . .
C12 C 0.18327(14) 0.32394(14) 0.95430(12) 0.0224(3) Uani 1 1 d . . . . .
C13 C 0.12516(14) 0.34091(14) 0.84425(12) 0.0210(3) Uani 1 1 d . . . . .
C14 C 0.03782(14) 0.41531(14) 0.79242(12) 0.0223(3) Uani 1 1 d . . . . .
C15 C 0.00205(14) 0.41866(14) 0.68972(12) 0.0227(3) Uani 1 1 d . . . . .
H15 H -0.057319 0.469584 0.653729 0.027 Uiso 1 1 calc R U . . .
C16 C 0.05429(14) 0.34643(14) 0.64010(12) 0.0218(3) Uani 1 1 d . . . . .
C17 C 0.14185(14) 0.26976(14) 0.69040(12) 0.0217(3) Uani 1 1 d . . . . .
H17 H 0.177185 0.220577 0.656826 0.026 Uiso 1 1 calc R U . . .
C18 C 0.17342(14) 0.27021(13) 0.79153(12) 0.0210(3) Uani 1 1 d . . . . .
C19 C 0.01679(14) 0.35235(15) 0.53360(13) 0.0243(3) Uani 1 1 d . . . . .
O3 O 0.69682(13) 0.08377(12) 0.97372(10) 0.0364(3) Uani 1 1 d . . . . .
H3A H 0.698(3) 0.043(3) 1.021(2) 0.070(9) Uiso 1 1 d . . . . .
C20 C 0.7039(2) 0.01340(18) 0.89659(15) 0.0406(5) Uani 1 1 d . . . . .
H20A H 0.628036 0.011344 0.843644 0.061 Uiso 1 1 calc R U . . .
H20B H 0.725827 -0.063167 0.921880 0.061 Uiso 1 1 calc R U . . .
H20C H 0.762708 0.043354 0.870893 0.061 Uiso 1 1 calc R U . . .

loop_
_atom_site_aniso_label
_atom_site_aniso_U_11
_atom_site_aniso_U_22
_atom_site_aniso_U_33
_atom_site_aniso_U_23
_atom_site_aniso_U_13
_atom_site_aniso_U_12
Cl1 0.0291(2) 0.0277(2) 0.0267(2) -0.00225(15) 0.01052(17) 0.00546(16)
S1 0.0241(2) 0.0171(2) 0.0211(2) 0.00161(14) 0.00511(15) -0.00006(14)
O1 0.0304(6) 0.0172(6) 0.0259(6) 0.0016(5) 0.0051(5) -0.0012(5)
O2 0.0346(7) 0.0239(6) 0.0221(6) -0.0017(5) 0.0123(5) -0.0022(5)
N1 0.0251(7) 0.0189(7) 0.0224(7) 0.0010(5) 0.0065(5) 0.0000(6)
N2 0.0260(7) 0.0217(7) 0.0230(7) 0.0009(6) 0.0081(6) 0.0028(6)
N3 0.0273(7) 0.0191(7) 0.0283(7) 0.0012(6) 0.0076(6) 0.0015(6)
N4 0.0267(7) 0.0214(7) 0.0213(7) 0.0008(5) 0.0057(6) -0.0019(6)
N5 0.0328(8) 0.0299(8) 0.0241(7) 0.0022(6) 0.0079(6) 0.0040(7)
C1 0.0327(9) 0.0210(8) 0.0308(9) 0.0000(7) 0.0114(7) -0.0002(7)
C2 0.0326(9) 0.0287(9) 0.0329(9) 0.0016(7) 0.0119(8) 0.0051(8)
C3 0.0425(11) 0.0219(8) 0.0254(8) 0.0015(7) 0.0103(8) 0.0061(8)
C4 0.0425(11) 0.0206(9) 0.0307(9) 0.0010(7) 0.0071(8) -0.0034(8)
C5 0.0315(9) 0.0247(9) 0.0275(9) 0.0023(7) 0.0042(7) -0.0020(7)
C6 0.0304(9) 0.0214(8) 0.0175(7) -0.0002(6) 0.0074(6) 0.0002(7)
C7 0.0286(8) 0.0217(8) 0.0167(7) -0.0004(6) 0.0069(6) -0.0018(7)
C8 0.0283(9) 0.0225(8) 0.0241(8) 0.0001(7) 0.0083(7) -0.0021(7)
C9 0.0282(9) 0.0258(9) 0.0195(7) -0.0012(6) 0.0086(6) -0.0023(7)
C10 0.0269(9) 0.0283(9) 0.0298(9) -0.0001(7) 0.0098(7) 0.0006(7)
C11 0.0276(8) 0.0223(8) 0.0193(7) 0.0001(6) 0.0078(6) 0.0005(7)
C12 0.0250(8) 0.0203(8) 0.0217(8) 0.0007(6) 0.0078(6) -0.0051(6)
C13 0.0239(8) 0.0186(8) 0.0209(7) -0.0011(6) 0.0083(6) -0.0039(6)
C14 0.0230(8) 0.0198(8) 0.0249(8) -0.0011(6) 0.0093(6) -0.0019(6)
C15 0.0219(8) 0.0198(8) 0.0258(8) 0.0018(6) 0.0073(6) 0.0001(6)
C16 0.0246(8) 0.0197(8) 0.0207(8) 0.0009(6) 0.0073(6) -0.0025(6)
C17 0.0246(8) 0.0189(8) 0.0224(8) -0.0008(6) 0.0091(6) -0.0009(6)
C18 0.0227(8) 0.0174(8) 0.0227(8) 0.0024(6) 0.0074(6) -0.0005(6)
C19 0.0242(8) 0.0210(8) 0.0271(9) 0.0022(7) 0.0079(7) 0.0019(7)
O3 0.0527(9) 0.0286(7) 0.0314(7) 0.0075(6) 0.0187(6) 0.0133(6)
C20 0.0606(14) 0.0343(11) 0.0300(10) 0.0027(8) 0.0195(10) 0.0055(9)

loop_
_atom_type_symbol
_atom_type_description
_atom_type_scat_dispersion_real
_atom_type_scat_dispersion_imag
_atom_type_scat_source
C C 0.0181 0.0091 'International Tables Vol C Tables 4.2.6.8 and 6.1.1.4'
H H 0.0000 0.0000 'International Tables Vol C Tables 4.2.6.8 and 6.1.1.4'
Cl Cl 0.3639 0.7018 'International Tables Vol C Tables 4.2.6.8 and 6.1.1.4'
N N 0.0311 0.0180 'International Tables Vol C Tables 4.2.6.8 and 6.1.1.4'
O O 0.0492 0.0322 'International Tables Vol C Tables 4.2.6.8 and 6.1.1.4'
S S 0.3331 0.5567 'International Tables Vol C Tables 4.2.6.8 and 6.1.1.4'

loop_
_exptl_crystal_face_index_h
_exptl_crystal_face_index_k
_exptl_crystal_face_index_l
_exptl_crystal_face_perp_dist
0 -1 -1 0.0537
0 1 -1 0.0850
-1 5 5 0.1416
0 -1 1 0.1007
-5 -1 0 0.0438
5 1 0 0.0494
-5 2 5 0.1064
5 -2 -5 0.0662
2 -2 -5 0.0662
-2 -3 -5 0.0685
2 -5 -5 0.0550
3 -5 0 0.0814
1 -1 1 0.0953
-1 1 -1 0.0831
-3 5 3 0.1083
-1 3 5 0.1504
-3 -5 5 0.0936
-2 -2 5 0.1117
5 4 -5 0.0744
5 -3 -3 0.0537
-1 0 0 0.0475

loop_
_geom_angle_atom_site_label_1
_geom_angle_atom_site_label_2
_geom_angle_atom_site_label_3
_geom_angle
_geom_angle_site_symmetry_1
_geom_angle_site_symmetry_3
_geom_angle_publ_flag
O1 S1 N3 106.45(7) . . ?
O1 S1 N4 114.67(7) . . ?
O1 S1 C18 109.86(7) . . ?
N3 S1 N4 112.25(8) . . ?
N3 S1 C18 115.74(8) . . ?
N4 S1 C18 98.03(8) . . ?
C11 N1 C7 118.23(15) . . ?
C9 N2 H2 119.1(16) . . ?
C9 N2 C11 122.05(15) . . ?
C11 N2 H2 118.8(16) . . ?
C11 N3 S1 120.66(12) . . ?
C12 N4 S1 112.27(11) . . ?
C2 C1 H1 119.5 . . ?
C2 C1 C6 120.90(17) . . ?
C6 C1 H1 119.5 . . ?
C1 C2 H2A 120.0 . . ?
C1 C2 C3 120.07(18) . . ?
C3 C2 H2A 120.0 . . ?
C2 C3 H3 120.3 . . ?
C4 C3 C2 119.49(17) . . ?
C4 C3 H3 120.3 . . ?
C3 C4 H4 119.6 . . ?
C3 C4 C5 120.77(17) . . ?
C5 C4 H4 119.6 . . ?
C4 C5 H5 119.9 . . ?
C4 C5 C6 120.12(17) . . ?
C6 C5 H5 119.9 . . ?
C1 C6 C5 118.63(16) . . ?
C1 C6 C7 119.70(15) . . ?
C5 C6 C7 121.65(16) . . ?
N1 C7 C6 115.97(15) . . ?
N1 C7 C8 121.69(16) . . ?
C8 C7 C6 122.33(15) . . ?
C7 C8 H8 120.7 . . ?
C9 C8 C7 118.64(16) . . ?
C9 C8 H8 120.7 . . ?
N2 C9 C8 117.81(16) . . ?
N2 C9 C10 117.17(15) . . ?
C8 C9 C10 125.03(16) . . ?
C9 C10 H10A 109.5 . . ?
C9 C10 H10B 109.5 . . ?
C9 C10 H10C 109.5 . . ?
H10A C10 H10B 109.5 . . ?
H10A C10 H10C 109.5 . . ?
H10B C10 H10C 109.5 . . ?
N1 C11 N2 121.43(16) . . ?
N1 C11 N3 124.80(15) . . ?
N3 C11 N2 113.75(15) . . ?
O2 C12 N4 124.12(15) . . ?
O2 C12 C13 123.39(15) . . ?
N4 C12 C13 112.47(14) . . ?
C14 C13 C12 130.37(15) . . ?
C14 C13 C18 118.54(15) . . ?
C18 C13 C12 111.07(14) . . ?
C13 C14 Cl1 121.51(13) . . ?
C13 C14 C15 119.68(15) . . ?
C15 C14 Cl1 118.79(13) . . ?
C14 C15 H15 120.2 . . ?
C14 C15 C16 119.57(15) . . ?
C16 C15 H15 120.2 . . ?
C15 C16 C17 122.01(15) . . ?
C15 C16 C19 118.61(15) . . ?
C17 C16 C19 119.38(15) . . ?
C16 C17 H17 122.1 . . ?
C18 C17 C16 115.81(15) . . ?
C18 C17 H17 122.1 . . ?
C13 C18 S1 106.02(12) . . ?
C17 C18 S1 129.59(13) . . ?
C17 C18 C13 124.39(15) . . ?
N5 C19 C16 179.43(19) . . ?
C20 O3 H3A 109(2) . . ?
O3 C20 H20A 109.5 . . ?
O3 C20 H20B 109.5 . . ?
O3 C20 H20C 109.5 . . ?
H20A C20 H20B 109.5 . . ?
H20A C20 H20C 109.5 . . ?
H20B C20 H20C 109.5 . . ?

loop_
_geom_bond_atom_site_label_1
_geom_bond_atom_site_label_2
_geom_bond_distance
_geom_bond_site_symmetry_2
_geom_bond_publ_flag
Cl1 C14 1.7266(17) . ?
S1 O1 1.4472(12) . ?
S1 N3 1.5671(15) . ?
S1 N4 1.5781(14) . ?
S1 C18 1.7798(16) . ?
O2 C12 1.227(2) . ?
N1 C7 1.348(2) . ?
N1 C11 1.334(2) . ?
N2 H2 0.88(3) . ?
N2 C9 1.349(2) . ?
N2 C11 1.360(2) . ?
N3 C11 1.351(2) . ?
N4 C12 1.364(2) . ?
N5 C19 1.147(2) . ?
C1 H1 0.9500 . ?
C1 C2 1.387(3) . ?
C1 C6 1.395(3) . ?
C2 H2A 0.9500 . ?
C2 C3 1.388(3) . ?
C3 H3 0.9500 . ?
C3 C4 1.383(3) . ?
C4 H4 0.9500 . ?
C4 C5 1.390(3) . ?
C5 H5 0.9500 . ?
C5 C6 1.398(2) . ?
C6 C7 1.488(2) . ?
C7 C8 1.402(2) . ?
C8 H8 0.9500 . ?
C8 C9 1.380(2) . ?
C9 C10 1.491(2) . ?
C10 H10A 0.9800 . ?
C10 H10B 0.9800 . ?
C10 H10C 0.9800 . ?
C12 C13 1.517(2) . ?
C13 C14 1.389(2) . ?
C13 C18 1.390(2) . ?
C14 C15 1.396(2) . ?
C15 H15 0.9500 . ?
C15 C16 1.401(2) . ?
C16 C17 1.402(2) . ?
C16 C19 1.449(2) . ?
C17 H17 0.9500 . ?
C17 C18 1.377(2) . ?
O3 H3A 0.83(3) . ?
O3 C20 1.417(2) . ?
C20 H20A 0.9800 . ?
C20 H20B 0.9800 . ?
C20 H20C 0.9800 . ?

loop_
_geom_torsion_atom_site_label_1
_geom_torsion_atom_site_label_2
_geom_torsion_atom_site_label_3
_geom_torsion_atom_site_label_4
_geom_torsion
_geom_torsion_site_symmetry_1
_geom_torsion_site_symmetry_2
_geom_torsion_site_symmetry_3
_geom_torsion_site_symmetry_4
_geom_torsion_publ_flag
Cl1 C14 C15 C16 178.85(12) . . . . ?
S1 N3 C11 N1 -20.4(2) . . . . ?
S1 N3 C11 N2 161.33(12) . . . . ?
S1 N4 C12 O2 -179.49(13) . . . . ?
S1 N4 C12 C13 -1.18(17) . . . . ?
O1 S1 N3 C11 178.91(13) . . . . ?
O1 S1 N4 C12 -113.50(12) . . . . ?
O1 S1 C18 C13 116.38(12) . . . . ?
O1 S1 C18 C17 -63.14(17) . . . . ?
O2 C12 C13 C14 -1.3(3) . . . . ?
O2 C12 C13 C18 176.73(15) . . . . ?
N1 C7 C8 C9 -3.1(2) . . . . ?
N3 S1 N4 C12 124.86(12) . . . . ?
N3 S1 C18 C13 -123.07(12) . . . . ?
N3 S1 C18 C17 57.42(18) . . . . ?
N4 S1 N3 C11 -54.87(15) . . . . ?
N4 S1 C18 C13 -3.56(12) . . . . ?
N4 S1 C18 C17 176.92(16) . . . . ?
N4 C12 C13 C14 -179.67(16) . . . . ?
N4 C12 C13 C18 -1.59(19) . . . . ?
C1 C2 C3 C4 0.0(3) . . . . ?
C1 C6 C7 N1 -2.0(2) . . . . ?
C1 C6 C7 C8 177.11(16) . . . . ?
C2 C1 C6 C5 0.7(3) . . . . ?
C2 C1 C6 C7 -178.13(16) . . . . ?
C2 C3 C4 C5 1.1(3) . . . . ?
C3 C4 C5 C6 -1.3(3) . . . . ?
C4 C5 C6 C1 0.4(3) . . . . ?
C4 C5 C6 C7 179.19(16) . . . . ?
C5 C6 C7 N1 179.25(15) . . . . ?
C5 C6 C7 C8 -1.7(2) . . . . ?
C6 C1 C2 C3 -0.9(3) . . . . ?
C6 C7 C8 C9 177.90(15) . . . . ?
C7 N1 C11 N2 2.9(2) . . . . ?
C7 N1 C11 N3 -175.22(16) . . . . ?
C7 C8 C9 N2 2.1(2) . . . . ?
C7 C8 C9 C10 -177.93(16) . . . . ?
C9 N2 C11 N1 -3.9(2) . . . . ?
C9 N2 C11 N3 174.40(14) . . . . ?
C11 N1 C7 C6 179.62(14) . . . . ?
C11 N1 C7 C8 0.5(2) . . . . ?
C11 N2 C9 C8 1.3(2) . . . . ?
C11 N2 C9 C10 -178.70(15) . . . . ?
C12 C13 C14 Cl1 -1.5(2) . . . . ?
C12 C13 C14 C15 176.97(16) . . . . ?
C12 C13 C18 S1 3.21(16) . . . . ?
C12 C13 C18 C17 -177.24(15) . . . . ?
C13 C14 C15 C16 0.4(2) . . . . ?
C14 C13 C18 S1 -178.46(12) . . . . ?
C14 C13 C18 C17 1.1(2) . . . . ?
C14 C15 C16 C17 0.2(2) . . . . ?
C14 C15 C16 C19 -179.25(15) . . . . ?
C15 C16 C17 C18 -0.2(2) . . . . ?
C16 C17 C18 S1 178.94(13) . . . . ?
C16 C17 C18 C13 -0.5(2) . . . . ?
C18 S1 N3 C11 56.53(16) . . . . ?
C18 S1 N4 C12 2.75(13) . . . . ?
C18 C13 C14 Cl1 -179.43(12) . . . . ?
C18 C13 C14 C15 -1.0(2) . . . . ?
C19 C16 C17 C18 179.31(15) . . . . ?

loop_
_exptl_oxdiff_crystal_face_indexfrac_h
_exptl_oxdiff_crystal_face_indexfrac_k
_exptl_oxdiff_crystal_face_indexfrac_l
_exptl_oxdiff_crystal_face_x
_exptl_oxdiff_crystal_face_y
_exptl_oxdiff_crystal_face_z
-0.0011 -0.9989 -0.9989 -0.0179 0.0486 0.1646
0.0006 0.9993 -0.9990 -0.0198 -0.1697 0.0235
-0.9937 4.9949 4.9942 -0.0424 -0.2554 -0.8021
-0.0006 -0.9993 0.9990 0.0198 0.1697 -0.0235
-4.9967 -0.9974 -0.0007 -0.6585 0.0481 0.1744
4.9967 0.9974 0.0007 0.6585 -0.0481 -0.1744
-4.9930 1.9989 4.9938 -0.5671 0.0232 -0.5074
4.9930 -1.9989 -4.9938 0.5671 -0.0232 0.5074
1.9955 -1.9979 -4.9942 0.1714 -0.0598 0.5698
-2.0021 -2.9957 -4.9948 -0.3552 0.0005 0.7234
1.9928 -4.9952 -4.9940 0.1743 0.2676 0.7814
2.9932 -4.9965 0.0008 0.4006 0.5824 0.2904
0.9985 -0.9996 0.9992 0.1518 0.1819 -0.0443
-0.9985 0.9996 -0.9992 -0.1518 -0.1819 0.0443
-2.9925 4.9959 2.9960 -0.3440 -0.4009 -0.5725
-0.9954 2.9966 4.9943 -0.0405 -0.0371 -0.6611
-3.0007 -4.9955 4.9945 -0.2965 0.8118 -0.0552
-1.9989 -1.9985 4.9945 -0.1675 0.4965 -0.2876
4.9982 3.9958 -4.9942 0.5613 -0.6782 0.0842
4.9926 -2.9984 -2.9958 0.6058 0.2070 0.3899
-0.9992 0.0003 -0.0002 -0.1319 -0.0122 0.0208
